data_1566933
loop_
_publ_author_name
'Graziano, Brendan J.'
'Scott, Thais R.'
'Vollmer, Matthew V.'
'Dorantes, Michael J.'
'Young, Jr, Victor G'
'Bill, Eckhard'
'Gagliardi, Laura'
'Lu, Connie C.'

_publ_section_title
;
 One-electron bonds in copper-aluminum and copper-gallium complexes.
;
_journal_issue 22
_journal_name_full 'Chemical science'
_journal_page_first 6525
_journal_page_last 6531
_journal_paper_doi 10.1039/d2sc01998a
_journal_volume 13
_journal_year 2022
_chemical_formula_moiety 'C32 H12 B F24, C39 H63 N4 P3 Cu'
_chemical_formula_sum 'C71 H75 B Cu F24 N4 P3'
_chemical_formula_weight 1607.61
_chemical_name_common '[H3L(Cu)]BArF24'
_chemical_properties_physical Air-sensitive,Moisture-sensitive
_space_group_crystal_system monoclinic
_space_group_IT_number 14
_space_group_name_Hall '-P 2yn'
_space_group_name_H-M_alt 'P 1 21/n 1'
_atom_sites_solution_hydrogens mixed
_audit_creation_method SHELXL-2018/3
_audit_update_record
;
2021-06-28 deposited with the CCDC.	2022-05-05 downloaded from the CCDC.
;
_cell_angle_alpha 90
_cell_angle_beta 95.9370(10)
_cell_angle_gamma 90
_cell_formula_units_Z 4
_cell_length_a 14.9684(6)
_cell_length_b 25.1887(9)
_cell_length_c 19.9836(7)
_cell_measurement_reflns_used 9610
_cell_measurement_temperature 125(2)
_cell_measurement_theta_max 31.20
_cell_measurement_theta_min 2.29
_cell_volume 7494.1(5)
_computing_cell_refinement 'SAINT, Bruker'
_computing_data_collection 'APEX3, Bruker'
_computing_data_reduction 'SAINT, Bruker'
_computing_molecular_graphics 'Shelxle-(Rev. 825) (Huebschle, C. B.,2011)'
_computing_structure_refinement 'SHELXL-2018/3 (Sheldrick, 2018)'
_computing_structure_solution 'SHELXT 2014/5 (Sheldrick, 2014)'
_diffrn_ambient_temperature 125(2)
_diffrn_measured_fraction_theta_full 0.999
_diffrn_measured_fraction_theta_max 0.998
_diffrn_measurement_device_type '\f and \w scans'
_diffrn_radiation_type MoK\a
_diffrn_radiation_wavelength 0.71073
_diffrn_reflns_av_R_equivalents 0.0500
_diffrn_reflns_av_unetI/netI 0.0286
_diffrn_reflns_Laue_measured_fraction_full 0.999
_diffrn_reflns_Laue_measured_fraction_max 0.998
_diffrn_reflns_limit_h_max 22
_diffrn_reflns_limit_h_min -21
_diffrn_reflns_limit_k_max 37
_diffrn_reflns_limit_k_min -36
_diffrn_reflns_limit_l_max 28
_diffrn_reflns_limit_l_min -29
_diffrn_reflns_number 224657
_diffrn_reflns_point_group_measured_fraction_full 0.999
_diffrn_reflns_point_group_measured_fraction_max 0.998
_diffrn_reflns_theta_full 25.242
_diffrn_reflns_theta_max 31.556
_diffrn_reflns_theta_min 2.118
_diffrn_source 'micro-focus sealed tube'
_exptl_absorpt_coefficient_mu 0.459
_exptl_absorpt_correction_type multi-scan
_exptl_absorpt_process_details 'SADABS, R. Blessing, 1995'
_exptl_crystal_colour colorless
_exptl_crystal_density_diffrn 1.425
_exptl_crystal_description block
_exptl_crystal_F_000 3296
_exptl_crystal_recrystallization_method 'Re-crystallisation from solvent: diethyl ether, pentane'
_exptl_crystal_size_max 0.15
_exptl_crystal_size_mid 0.15
_exptl_crystal_size_min 0.15
_exptl_transmission_factor_max 0.9335
_exptl_transmission_factor_min 0.9335
_refine_diff_density_max 1.207
_refine_diff_density_min -0.900
_refine_diff_density_rms 0.068
_refine_ls_extinction_method none
_refine_ls_goodness_of_fit_ref 1.035
_refine_ls_hydrogen_treatment mixed
_refine_ls_matrix_type full
_refine_ls_number_parameters 991
_refine_ls_number_reflns 25005
_refine_ls_number_restraints 51
_refine_ls_restrained_S_all 1.107
_refine_ls_R_factor_all 0.0640
_refine_ls_R_factor_gt 0.0434
_refine_ls_shift/su_max 0.032
_refine_ls_shift/su_mean 0.001
_refine_ls_structure_factor_coef Fsqd
_refine_ls_weighting_details 'w=1/[\s^2^(Fo^2^)+(0.0509P)^2^+6.6550P] where P=(Fo^2^+2Fc^2^)/3'
_refine_ls_weighting_scheme calc
_refine_ls_wR_factor_gt 0.1078
_refine_ls_wR_factor_ref 0.1230
_reflns_Friedel_coverage 0.000
_reflns_number_gt 19412
_reflns_number_total 25005
_reflns_threshold_expression 'I > 2\s(I)'
_cod_data_source_file d2sc01998a2.cif
_cod_data_source_block 21066_a
_cod_depositor_comments 'Adding full bibliography for 1566932--1566937.cif.'
_cod_original_sg_symbol_H-M 'P 21/n'
_cod_database_code 1566933
_shelx_shelxl_version_number 2018/3
_shelx_space_group_comment
;
The symmetry employed for this shelxl refinement is uniquely defined
by the following loop, which should always be used as a source of
symmetry information in preference to the above space-group names.
They are only intended as comments.
;

loop_
_space_group_symop_operation_xyz
'x, y, z'
'-x+1/2, y+1/2, -z+1/2'
'-x, -y, -z'
'x-1/2, -y-1/2, z-1/2'

loop_
_atom_site_label
_atom_site_type_symbol
_atom_site_fract_x
_atom_site_fract_y
_atom_site_fract_z
_atom_site_U_iso_or_equiv
_atom_site_adp_type
_atom_site_occupancy
_atom_site_site_symmetry_order
_atom_site_calc_flag
_atom_site_refinement_flags_posn
_atom_site_refinement_flags_adp
_atom_site_refinement_flags_occupancy
_atom_site_disorder_assembly
_atom_site_disorder_group
Cu1 Cu 0.26810(2) 0.64430(2) 0.60575(2) 0.01719(5) Uani 1 1 d . . . . .
F1 F 0.42806(10) 0.37277(6) 0.78619(7) 0.0536(4) Uani 1 1 d . . . . .
C1 C 0.24170(11) 0.48871(6) 0.44932(8) 0.0196(3) Uani 1 1 d . . . . .
P1 P 0.41424(3) 0.61455(2) 0.61370(2) 0.01885(8) Uani 1 1 d . . . . .
N1 N 0.20983(9) 0.53817(5) 0.42138(7) 0.0181(2) Uani 1 1 d . . . . .
B1 B 0.72975(12) 0.37727(7) 0.95197(9) 0.0198(3) Uani 1 1 d . . . . .
P2 P 0.22317(3) 0.71709(2) 0.54128(2) 0.01802(8) Uani 1 1 d . . . . .
F2 F 0.44074(10) 0.45688(6) 0.78781(7) 0.0511(4) Uani 1 1 d . . . . .
C2 C 0.20400(12) 0.44054(7) 0.42778(9) 0.0253(3) Uani 1 1 d . . . . .
H2 H 0.157989 0.439771 0.391299 0.030 Uiso 1 1 calc R U . . .
N2 N 0.34121(11) 0.53942(6) 0.52688(8) 0.0258(3) Uani 1 1 d . . . . .
H70 H 0.3267(17) 0.5654(10) 0.5037(12) 0.034(6) Uiso 1 1 d . . . . .
P3 P 0.16555(3) 0.59781(2) 0.66059(2) 0.01806(8) Uani 1 1 d . . . . .
F3 F 0.33209(8) 0.41981(7) 0.83143(7) 0.0537(4) Uani 1 1 d . . . . .
C3 C 0.23302(13) 0.39329(7) 0.45918(11) 0.0311(4) Uani 1 1 d . . . . .
H3 H 0.206267 0.360468 0.444790 0.037 Uiso 1 1 calc R U . . .
N3 N 0.24168(10) 0.64444(5) 0.44278(7) 0.0203(2) Uani 1 1 d . . . . .
H71 H 0.1953(16) 0.6292(9) 0.4579(12) 0.031(6) Uiso 1 1 d . . . . .
N4 N 0.12359(9) 0.55996(6) 0.53278(7) 0.0213(3) Uani 1 1 d . . . . .
H72 H 0.1763(16) 0.5460(9) 0.5361(11) 0.028(6) Uiso 1 1 d . . . . .
F4 F 0.41820(11) 0.38888(6) 1.09747(7) 0.0523(4) Uani 1 1 d . . . . .
C4 C 0.30111(13) 0.39465(7) 0.51145(10) 0.0301(4) Uani 1 1 d . . . . .
H4 H 0.320914 0.362495 0.532987 0.036 Uiso 1 1 calc R U . . .
F5 F 0.51999(10) 0.44623(6) 1.12423(6) 0.0475(3) Uani 1 1 d . . . . .
C5 C 0.34100(12) 0.44226(7) 0.53295(9) 0.0266(3) Uani 1 1 d . . . . .
H5 H 0.388843 0.442315 0.568115 0.032 Uiso 1 1 calc R U . . .
C6 C 0.31109(11) 0.49023(6) 0.50310(8) 0.0209(3) Uani 1 1 d . . . . .
F6 F 0.39720(11) 0.47076(7) 1.06956(8) 0.0578(4) Uani 1 1 d . . . . .
F7 F 0.97338(9) 0.36733(6) 0.78257(7) 0.0448(3) Uani 1 1 d D . . . .
F8 F 0.98535(10) 0.28327(6) 0.77196(9) 0.0582(4) Uani 1 1 d D . . . .
F9 F 0.90656(9) 0.32795(6) 0.69671(6) 0.0450(3) Uani 1 1 d D . . . .
C7 C 0.41604(11) 0.54644(7) 0.57810(8) 0.0226(3) Uani 1 1 d . . . . .
H7A H 0.473186 0.540664 0.558267 0.027 Uiso 1 1 calc R U . . .
H7AB H 0.412231 0.520013 0.614361 0.027 Uiso 1 1 calc R U . . .
C8 C 0.55659(13) 0.58478(9) 0.71235(10) 0.0361(4) Uani 1 1 d . . . . .
H8A H 0.572531 0.575527 0.759718 0.054 Uiso 1 1 calc R U . . .
H8B H 0.596265 0.613123 0.699470 0.054 Uiso 1 1 calc R U . . .
H8C H 0.563444 0.553470 0.684219 0.054 Uiso 1 1 calc R U . . .
C9 C 0.45906(11) 0.60384(7) 0.70244(8) 0.0241(3) Uani 1 1 d . . . . .
H9 H 0.422366 0.574521 0.719374 0.029 Uiso 1 1 calc R U . . .
C10 C 0.44276(14) 0.65244(8) 0.74562(9) 0.0320(4) Uani 1 1 d . . . . .
H10A H 0.456532 0.643467 0.793284 0.048 Uiso 1 1 calc R U . . .
H10B H 0.379741 0.663320 0.737196 0.048 Uiso 1 1 calc R U . . .
H10C H 0.481583 0.681639 0.733988 0.048 Uiso 1 1 calc R U . . .
F10 F 0.7092(4) 0.1719(3) 0.7921(4) 0.0764(8) Uani 0.318(3) 1 d D U P A 1
F11 F 0.6100(4) 0.2233(2) 0.7456(3) 0.0577(7) Uani 0.318(3) 1 d D . P A 1
F12 F 0.6130(14) 0.2034(6) 0.8436(8) 0.0589(11) Uani 0.318(3) 1 d D . P A 1
F10' F 0.6756(2) 0.18909(12) 0.74843(18) 0.0764(8) Uani 0.682(3) 1 d D . P A 2
F11' F 0.56981(17) 0.23873(10) 0.76822(14) 0.0577(7) Uani 0.682(3) 1 d D . P A 2
F12' F 0.6256(6) 0.1926(2) 0.8506(3) 0.0589(11) Uani 0.682(3) 1 d D . P A 2
C11 C 0.53444(13) 0.69985(8) 0.60002(11) 0.0332(4) Uani 1 1 d . . . . .
H11A H 0.577511 0.715814 0.572207 0.050 Uiso 1 1 calc R U . . .
H11B H 0.562557 0.695859 0.646257 0.050 Uiso 1 1 calc R U . . .
H11C H 0.481556 0.722815 0.599770 0.050 Uiso 1 1 calc R U . . .
C12 C 0.50586(11) 0.64528(7) 0.57165(9) 0.0242(3) Uani 1 1 d . . . . .
H12 H 0.559220 0.621270 0.578519 0.029 Uiso 1 1 calc R U . . .
F13 F 1.03539(10) 0.28324(8) 1.02910(7) 0.0595(4) Uani 1 1 d . . . . .
C13 C 0.47697(12) 0.64808(8) 0.49603(9) 0.0290(4) Uani 1 1 d . . . . .
H13A H 0.525735 0.663281 0.473021 0.044 Uiso 1 1 calc R U . . .
H13B H 0.423412 0.670474 0.487888 0.044 Uiso 1 1 calc R U . . .
H13C H 0.463252 0.612268 0.478746 0.044 Uiso 1 1 calc R U . . .
C14 C 0.26392(10) 0.56591(6) 0.37795(8) 0.0193(3) Uani 1 1 d . . . . .
F14 F 1.03024(9) 0.33095(6) 1.11715(8) 0.0555(4) Uani 1 1 d . . . . .
F15 F 1.02312(11) 0.24640(7) 1.12356(8) 0.0630(5) Uani 1 1 d . . . . .
C15 C 0.30611(12) 0.53966(7) 0.32866(8) 0.0248(3) Uani 1 1 d . . . . .
H15 H 0.297938 0.502497 0.322666 0.030 Uiso 1 1 calc R U . . .
C16 C 0.36023(13) 0.56739(8) 0.28804(9) 0.0299(4) Uani 1 1 d . . . . .
H16 H 0.389959 0.549246 0.255035 0.036 Uiso 1 1 calc R U . . .
F16 F 0.7134(2) 0.22178(16) 1.19179(15) 0.0791(9) Uani 0.664(3) 1 d D U P B 1
F17 F 0.6662(5) 0.18387(14) 1.0933(4) 0.0653(10) Uani 0.664(3) 1 d D . P B 1
F18 F 0.6012(2) 0.25225(11) 1.13032(16) 0.0591(8) Uani 0.664(3) 1 d D . P B 1
F16' F 0.7457(5) 0.1932(3) 1.1685(3) 0.0791(9) Uani 0.336(3) 1 d D . P B 2
F17' F 0.6524(11) 0.1969(4) 1.0897(9) 0.0653(10) Uani 0.336(3) 1 d D . P B 2
F18' F 0.6454(4) 0.2523(2) 1.1613(3) 0.0591(8) Uani 0.336(3) 1 d D . P B 2
C17 C 0.37022(12) 0.62182(8) 0.29635(9) 0.0281(3) Uani 1 1 d . . . . .
H17 H 0.406425 0.640992 0.268364 0.034 Uiso 1 1 calc R U . . .
C18 C 0.32799(11) 0.64869(7) 0.34503(8) 0.0227(3) Uani 1 1 d . . . . .
H18 H 0.334433 0.686084 0.349375 0.027 Uiso 1 1 calc R U . . .
C19 C 0.27611(10) 0.62096(6) 0.38763(7) 0.0188(3) Uani 1 1 d . . . . .
C20 C 0.24420(11) 0.70148(6) 0.45343(8) 0.0212(3) Uani 1 1 d . . . . .
H20A H 0.197958 0.718795 0.421718 0.025 Uiso 1 1 calc R U . . .
H20B H 0.303680 0.715467 0.444624 0.025 Uiso 1 1 calc R U . . .
F19 F 0.86516(13) 0.52451(9) 0.78959(9) 0.0502(5) Uani 0.789(3) 1 d D . P C 1
F20 F 0.73279(18) 0.54893(12) 0.80287(16) 0.0442(6) Uani 0.789(3) 1 d D . P C 1
F21 F 0.84608(19) 0.59577(8) 0.84246(10) 0.0597(6) Uani 0.789(3) 1 d D U P C 1
F19' F 0.8798(5) 0.5557(4) 0.8128(4) 0.0502(5) Uani 0.211(3) 1 d D . P C 2
F20' F 0.7898(5) 0.6043(3) 0.8566(3) 0.0442(6) Uani 0.211(3) 1 d D . P C 2
F21' F 0.7399(10) 0.5390(5) 0.7959(8) 0.0597(6) Uani 0.211(3) 1 d D . P C 2
C21 C 0.30790(16) 0.78775(9) 0.63620(11) 0.0375(4) Uani 1 1 d . . . . .
H21A H 0.353862 0.815250 0.645294 0.056 Uiso 1 1 calc R U . . .
H21B H 0.326649 0.755471 0.661203 0.056 Uiso 1 1 calc R U . . .
H21C H 0.250855 0.800351 0.650394 0.056 Uiso 1 1 calc R U . . .
C22 C 0.29590(12) 0.77551(7) 0.56070(9) 0.0255(3) Uani 1 1 d . . . . .
H22 H 0.356721 0.765029 0.548777 0.031 Uiso 1 1 calc R U . . .
F22 F 0.96807(10) 0.56512(6) 1.07426(7) 0.0515(4) Uani 1 1 d . . . . .
C23 C 0.26962(16) 0.82486(8) 0.51838(12) 0.0382(5) Uani 1 1 d . . . . .
H23A H 0.315009 0.852580 0.528300 0.057 Uiso 1 1 calc R U . . .
H23B H 0.211136 0.837879 0.529255 0.057 Uiso 1 1 calc R U . . .
H23C H 0.265898 0.815709 0.470508 0.057 Uiso 1 1 calc R U . . .
F23 F 0.84531(10) 0.55188(6) 1.11726(7) 0.0523(4) Uani 1 1 d . . . . .
C25 C 0.10683(11) 0.74303(7) 0.52757(9) 0.0260(3) Uani 1 1 d . . . . .
H25 H 0.105502 0.770837 0.491770 0.031 Uiso 1 1 calc R U . . .
C24 C 0.04322(13) 0.69868(8) 0.50132(12) 0.0353(4) Uani 1 1 d . . . . .
H24A H -0.018347 0.712369 0.494755 0.053 Uiso 1 1 calc R U . . .
H24B H 0.046443 0.669550 0.533984 0.053 Uiso 1 1 calc R U . . .
H24C H 0.060704 0.685634 0.458347 0.053 Uiso 1 1 calc R U . . .
F24 F 0.94550(10) 0.49139(5) 1.12236(7) 0.0489(4) Uani 1 1 d . . . . .
C26 C 0.07521(14) 0.76891(8) 0.59008(11) 0.0357(4) Uani 1 1 d . . . . .
H26A H 0.013402 0.781556 0.579820 0.054 Uiso 1 1 calc R U . . .
H26B H 0.114450 0.798945 0.603937 0.054 Uiso 1 1 calc R U . . .
H26C H 0.077503 0.742828 0.626613 0.054 Uiso 1 1 calc R U . . .
C27 C 0.11504(10) 0.54747(6) 0.41288(8) 0.0189(3) Uani 1 1 d . . . . .
C28 C 0.06744(11) 0.55136(7) 0.34964(8) 0.0236(3) Uani 1 1 d . . . . .
H28 H 0.097079 0.544835 0.310651 0.028 Uiso 1 1 calc R U . . .
C29 C -0.02353(12) 0.56477(7) 0.34280(9) 0.0271(3) Uani 1 1 d . . . . .
H29 H -0.055518 0.568252 0.299420 0.033 Uiso 1 1 calc R U . . .
C30 C -0.06647(11) 0.57292(7) 0.39988(10) 0.0260(3) Uani 1 1 d . . . . .
H30 H -0.128401 0.581992 0.395445 0.031 Uiso 1 1 calc R U . . .
C31 C -0.02063(11) 0.56806(6) 0.46360(9) 0.0229(3) Uani 1 1 d . . . . .
H31 H -0.052001 0.572291 0.502223 0.027 Uiso 1 1 calc R U . . .
C32 C 0.07146(10) 0.55697(6) 0.47136(8) 0.0189(3) Uani 1 1 d . . . . .
C33 C 0.08426(10) 0.56675(6) 0.59562(8) 0.0199(3) Uani 1 1 d . . . . .
H33A H 0.065575 0.531747 0.611877 0.024 Uiso 1 1 calc R U . . .
H33B H 0.030104 0.589393 0.587926 0.024 Uiso 1 1 calc R U . . .
C34 C 0.24674(12) 0.49973(7) 0.68555(9) 0.0267(3) Uani 1 1 d . . . . .
H34A H 0.247073 0.466627 0.711349 0.040 Uiso 1 1 calc R U . . .
H34B H 0.308569 0.512082 0.683998 0.040 Uiso 1 1 calc R U . . .
H34C H 0.218883 0.493448 0.639673 0.040 Uiso 1 1 calc R U . . .
C35 C 0.19332(12) 0.54180(7) 0.71924(8) 0.0237(3) Uani 1 1 d . . . . .
H35 H 0.135398 0.525170 0.728995 0.028 Uiso 1 1 calc R U . . .
C36 C 0.24299(14) 0.55920(8) 0.78665(9) 0.0317(4) Uani 1 1 d . . . . .
H36A H 0.262354 0.527753 0.813163 0.048 Uiso 1 1 calc R U . . .
H36B H 0.202704 0.580556 0.811445 0.048 Uiso 1 1 calc R U . . .
H36C H 0.295637 0.580403 0.778403 0.048 Uiso 1 1 calc R U . . .
C37 C 0.01990(14) 0.60940(8) 0.73984(10) 0.0330(4) Uani 1 1 d . . . . .
H37A H -0.024366 0.634023 0.755221 0.050 Uiso 1 1 calc R U . . .
H37B H 0.050934 0.590889 0.778660 0.050 Uiso 1 1 calc R U . . .
H37C H -0.010668 0.583425 0.708939 0.050 Uiso 1 1 calc R U . . .
C38 C 0.08853(12) 0.64051(7) 0.70335(8) 0.0241(3) Uani 1 1 d . . . . .
H38 H 0.052704 0.660787 0.666828 0.029 Uiso 1 1 calc R U . . .
C39 C 0.13896(15) 0.68206(8) 0.74804(10) 0.0356(4) Uani 1 1 d . . . . .
H39A H 0.096396 0.708504 0.761727 0.053 Uiso 1 1 calc R U . . .
H39B H 0.183615 0.699597 0.723045 0.053 Uiso 1 1 calc R U . . .
H39C H 0.169294 0.664799 0.788083 0.053 Uiso 1 1 calc R U . . .
C40 C 0.62301(10) 0.39152(6) 0.95093(8) 0.0197(3) Uani 1 1 d . . . . .
C41 C 0.56558(11) 0.39563(6) 0.89145(8) 0.0213(3) Uani 1 1 d . . . . .
H41 H 0.588103 0.387118 0.850032 0.026 Uiso 1 1 calc R U . . .
C42 C 0.47633(11) 0.41178(7) 0.89070(8) 0.0229(3) Uani 1 1 d . . . . .
C43 C 0.44051(11) 0.42464(7) 0.94991(9) 0.0254(3) Uani 1 1 d . . . . .
H43 H 0.379715 0.435547 0.949630 0.030 Uiso 1 1 calc R U . . .
C44 C 0.49670(12) 0.42101(7) 1.00977(9) 0.0248(3) Uani 1 1 d . . . . .
C45 C 0.58550(11) 0.40523(7) 1.01017(8) 0.0228(3) Uani 1 1 d . . . . .
H45 H 0.622163 0.403644 1.051866 0.027 Uiso 1 1 calc R U . . .
C46 C 0.41918(12) 0.41547(8) 0.82486(10) 0.0304(4) Uani 1 1 d . . . . .
C47 C 0.45801(14) 0.43204(8) 1.07476(10) 0.0331(4) Uani 1 1 d . . . . .
C48 C 0.75065(10) 0.34236(7) 0.88576(8) 0.0204(3) Uani 1 1 d . . . . .
C49 C 0.82634(11) 0.34975(6) 0.85070(8) 0.0213(3) Uani 1 1 d . . . . .
H49 H 0.864938 0.379049 0.861983 0.026 Uiso 1 1 calc R U . . .
C50 C 0.84630(11) 0.31526(7) 0.79986(8) 0.0229(3) Uani 1 1 d . . . . .
C51 C 0.79168(13) 0.27211(7) 0.78162(9) 0.0269(3) Uani 1 1 d . . . . .
H51 H 0.805102 0.248808 0.746639 0.032 Uiso 1 1 calc R U . . .
C52 C 0.71692(12) 0.26391(7) 0.81586(9) 0.0267(3) Uani 1 1 d . . . . .
C53 C 0.69720(11) 0.29835(7) 0.86678(9) 0.0239(3) Uani 1 1 d . . . . .
H53 H 0.645560 0.291680 0.889412 0.029 Uiso 1 1 calc R U . . .
C54 C 0.92734(13) 0.32368(8) 0.76320(9) 0.0284(3) Uani 1 1 d . . . . .
C55 C 0.65482(17) 0.21886(9) 0.79678(11) 0.0413(5) Uani 1 1 d . . . . .
C56 C 0.76683(11) 0.33723(6) 1.01342(8) 0.0214(3) Uani 1 1 d . . . . .
C57 C 0.85964(12) 0.33019(7) 1.02787(8) 0.0240(3) Uani 1 1 d . . . . .
H57 H 0.899138 0.352811 1.006810 0.029 Uiso 1 1 calc R U . . .
C58 C 0.89603(13) 0.29130(7) 1.07192(9) 0.0275(3) Uani 1 1 d . . . . .
C59 C 0.84107(15) 0.25754(7) 1.10389(9) 0.0322(4) Uani 1 1 d . . . . .
H59 H 0.865865 0.230369 1.133122 0.039 Uiso 1 1 calc R U . . .
C60 C 0.74898(15) 0.26443(7) 1.09212(9) 0.0306(4) Uani 1 1 d . . . . .
C61 C 0.71254(12) 0.30329(7) 1.04741(8) 0.0254(3) Uani 1 1 d . . . . .
H61 H 0.649107 0.306813 1.039819 0.030 Uiso 1 1 calc R U . . .
C62 C 0.99561(14) 0.28828(9) 1.08541(10) 0.0376(5) Uani 1 1 d . . . . .
C63 C 0.68812(19) 0.22952(9) 1.12747(11) 0.0443(5) Uani 1 1 d . . . . .
C64 C 0.78163(10) 0.43440(6) 0.95586(8) 0.0200(3) Uani 1 1 d . . . . .
C65 C 0.77897(11) 0.46659(7) 0.89825(8) 0.0220(3) Uani 1 1 d . . . . .
H65 H 0.749516 0.453721 0.857036 0.026 Uiso 1 1 calc R U . . .
C66 C 0.81802(11) 0.51659(7) 0.89969(9) 0.0236(3) Uani 1 1 d . . . . .
C67 C 0.86135(11) 0.53724(7) 0.95871(9) 0.0242(3) Uani 1 1 d . . . . .
H67 H 0.888658 0.571310 0.959486 0.029 Uiso 1 1 calc R U . . .
C68 C 0.86359(11) 0.50655(7) 1.01675(8) 0.0230(3) Uani 1 1 d . . . . .
C69 C 0.82431(11) 0.45629(7) 1.01506(8) 0.0223(3) Uani 1 1 d . . . . .
H69 H 0.826624 0.436265 1.055487 0.027 Uiso 1 1 calc R U . . .
C70 C 0.81381(14) 0.54798(8) 0.83579(10) 0.0342(4) Uani 1 1 d . . . . .
C71 C 0.90588(13) 0.52849(8) 1.08219(10) 0.0304(4) Uani 1 1 d . . . . .

loop_
_atom_site_aniso_label
_atom_site_aniso_U_11
_atom_site_aniso_U_22
_atom_site_aniso_U_33
_atom_site_aniso_U_23
_atom_site_aniso_U_13
_atom_site_aniso_U_12
Cu1 0.01602(8) 0.01748(9) 0.01830(9) 0.00067(6) 0.00293(6) 0.00141(6)
F1 0.0527(8) 0.0609(9) 0.0422(7) -0.0149(7) -0.0192(6) 0.0128(7)
C1 0.0192(7) 0.0180(7) 0.0225(7) -0.0017(5) 0.0063(5) 0.0007(5)
P1 0.01525(17) 0.02147(18) 0.01961(18) -0.00075(14) 0.00079(13) 0.00194(14)
N1 0.0170(6) 0.0185(6) 0.0192(6) 0.0006(4) 0.0041(4) -0.0003(5)
B1 0.0176(7) 0.0209(8) 0.0210(8) 0.0007(6) 0.0022(6) -0.0007(6)
P2 0.01805(17) 0.01540(17) 0.02096(18) 0.00046(13) 0.00367(13) 0.00138(13)
F2 0.0499(8) 0.0628(9) 0.0382(7) 0.0251(6) -0.0068(6) -0.0076(7)
C2 0.0231(8) 0.0225(8) 0.0312(8) -0.0050(6) 0.0067(6) -0.0025(6)
N2 0.0294(7) 0.0191(7) 0.0270(7) -0.0012(5) -0.0067(6) 0.0029(5)
P3 0.01881(17) 0.01878(17) 0.01721(17) 0.00117(13) 0.00485(13) 0.00150(14)
F3 0.0204(6) 0.0995(12) 0.0404(7) 0.0106(7) -0.0010(5) 0.0086(7)
C3 0.0310(9) 0.0187(8) 0.0451(11) -0.0031(7) 0.0102(8) -0.0020(6)
N3 0.0232(6) 0.0181(6) 0.0205(6) -0.0021(5) 0.0068(5) -0.0025(5)
N4 0.0162(6) 0.0285(7) 0.0197(6) -0.0034(5) 0.0043(5) 0.0017(5)
F4 0.0648(9) 0.0574(9) 0.0394(7) 0.0029(6) 0.0278(7) -0.0157(7)
C4 0.0301(9) 0.0198(8) 0.0421(10) 0.0035(7) 0.0114(7) 0.0045(6)
F5 0.0498(8) 0.0630(9) 0.0315(6) -0.0142(6) 0.0122(6) 0.0008(7)
C5 0.0264(8) 0.0231(8) 0.0309(8) 0.0021(6) 0.0054(6) 0.0061(6)
C6 0.0205(7) 0.0195(7) 0.0233(7) -0.0018(5) 0.0051(5) 0.0019(5)
F6 0.0604(9) 0.0700(10) 0.0472(8) 0.0066(7) 0.0257(7) 0.0369(8)
F7 0.0387(7) 0.0551(8) 0.0439(7) -0.0085(6) 0.0200(6) -0.0165(6)
F8 0.0438(8) 0.0553(9) 0.0813(11) 0.0292(8) 0.0340(8) 0.0266(7)
F9 0.0475(8) 0.0641(9) 0.0252(6) 0.0033(6) 0.0122(5) -0.0044(6)
C7 0.0210(7) 0.0227(7) 0.0238(7) -0.0017(6) 0.0002(6) 0.0059(6)
C8 0.0259(9) 0.0516(12) 0.0293(9) 0.0018(8) -0.0052(7) 0.0120(8)
C9 0.0220(7) 0.0300(8) 0.0197(7) 0.0005(6) -0.0015(6) 0.0033(6)
C10 0.0392(10) 0.0325(9) 0.0234(8) -0.0046(7) -0.0010(7) 0.0019(8)
F10 0.0664(13) 0.0713(13) 0.0955(16) -0.0631(13) 0.0279(12) -0.0283(11)
F11 0.0412(14) 0.0530(14) 0.0733(17) -0.0005(11) -0.0209(11) -0.0141(11)
F12 0.080(3) 0.041(3) 0.0517(18) 0.0173(15) -0.0123(17) -0.033(2)
F10' 0.0664(13) 0.0713(13) 0.0955(16) -0.0631(13) 0.0279(12) -0.0283(11)
F11' 0.0412(14) 0.0530(14) 0.0733(17) -0.0005(11) -0.0209(11) -0.0141(11)
F12' 0.080(3) 0.041(3) 0.0517(18) 0.0173(15) -0.0123(17) -0.033(2)
C11 0.0269(9) 0.0347(10) 0.0376(10) -0.0004(8) 0.0021(7) -0.0083(7)
C12 0.0154(7) 0.0313(8) 0.0258(8) 0.0012(6) 0.0015(5) 0.0006(6)
F13 0.0356(7) 0.1013(13) 0.0415(7) -0.0153(8) 0.0039(6) 0.0240(8)
C13 0.0216(8) 0.0403(10) 0.0255(8) 0.0029(7) 0.0041(6) 0.0001(7)
C14 0.0182(7) 0.0226(7) 0.0176(6) 0.0000(5) 0.0036(5) -0.0009(5)
F14 0.0344(7) 0.0581(9) 0.0698(10) -0.0280(8) -0.0152(6) 0.0097(6)
F15 0.0602(10) 0.0634(10) 0.0601(9) 0.0018(8) -0.0191(8) 0.0345(8)
C15 0.0274(8) 0.0252(8) 0.0229(7) -0.0033(6) 0.0081(6) -0.0006(6)
C16 0.0330(9) 0.0344(9) 0.0244(8) -0.0025(7) 0.0127(7) 0.0007(7)
F16 0.0847(15) 0.1010(17) 0.0480(12) 0.0391(12) -0.0096(10) -0.0430(13)
F17 0.066(3) 0.019(2) 0.1134(18) -0.014(2) 0.0207(17) -0.0144(19)
F18 0.0623(19) 0.0481(10) 0.073(2) 0.0161(13) 0.0381(14) -0.0044(14)
F16' 0.0847(15) 0.1010(17) 0.0480(12) 0.0391(12) -0.0096(10) -0.0430(13)
F17' 0.066(3) 0.019(2) 0.1134(18) -0.014(2) 0.0207(17) -0.0144(19)
F18' 0.0623(19) 0.0481(10) 0.073(2) 0.0161(13) 0.0381(14) -0.0044(14)
C17 0.0284(8) 0.0343(9) 0.0234(8) 0.0024(7) 0.0104(6) -0.0033(7)
C18 0.0241(7) 0.0256(8) 0.0188(7) 0.0014(6) 0.0033(5) -0.0040(6)
C19 0.0173(6) 0.0223(7) 0.0167(6) -0.0002(5) 0.0018(5) -0.0002(5)
C20 0.0257(8) 0.0181(7) 0.0201(7) 0.0014(5) 0.0039(6) 0.0009(6)
F19 0.0512(10) 0.0687(14) 0.0338(9) 0.0140(8) 0.0186(8) 0.0107(10)
F20 0.0327(8) 0.0577(17) 0.0397(12) 0.0208(11) -0.0076(7) 0.0046(8)
F21 0.0936(14) 0.0375(9) 0.0447(9) 0.0108(7) -0.0090(9) -0.0319(9)
F19' 0.0512(10) 0.0687(14) 0.0338(9) 0.0140(8) 0.0186(8) 0.0107(10)
F20' 0.0327(8) 0.0577(17) 0.0397(12) 0.0208(11) -0.0076(7) 0.0046(8)
F21' 0.0936(14) 0.0375(9) 0.0447(9) 0.0108(7) -0.0090(9) -0.0319(9)
C21 0.0431(11) 0.0345(10) 0.0346(10) -0.0111(8) 0.0023(8) -0.0065(8)
C22 0.0268(8) 0.0197(7) 0.0302(8) -0.0021(6) 0.0044(6) -0.0041(6)
F22 0.0602(9) 0.0556(8) 0.0372(7) -0.0079(6) -0.0019(6) -0.0343(7)
C23 0.0487(12) 0.0200(8) 0.0465(12) 0.0046(8) 0.0078(9) -0.0055(8)
F23 0.0534(8) 0.0647(9) 0.0395(7) -0.0256(7) 0.0081(6) 0.0052(7)
C25 0.0213(7) 0.0227(8) 0.0343(9) 0.0044(6) 0.0039(6) 0.0059(6)
C24 0.0220(8) 0.0338(10) 0.0490(12) 0.0025(8) -0.0027(8) 0.0008(7)
F24 0.0638(9) 0.0402(7) 0.0374(7) -0.0016(5) -0.0211(6) -0.0014(6)
C26 0.0325(10) 0.0290(9) 0.0483(12) 0.0010(8) 0.0170(8) 0.0096(7)
C27 0.0168(6) 0.0182(7) 0.0218(7) 0.0003(5) 0.0017(5) -0.0023(5)
C28 0.0240(8) 0.0245(8) 0.0220(7) 0.0022(6) 0.0006(6) -0.0055(6)
C29 0.0241(8) 0.0270(8) 0.0286(8) 0.0066(6) -0.0053(6) -0.0057(6)
C30 0.0187(7) 0.0203(7) 0.0378(9) 0.0021(6) -0.0025(6) -0.0027(6)
C31 0.0171(7) 0.0206(7) 0.0311(8) -0.0015(6) 0.0029(6) -0.0011(5)
C32 0.0174(7) 0.0176(6) 0.0220(7) -0.0003(5) 0.0029(5) -0.0012(5)
C33 0.0184(7) 0.0220(7) 0.0201(7) 0.0001(5) 0.0057(5) 0.0002(5)
C34 0.0240(8) 0.0238(8) 0.0318(8) 0.0031(6) 0.0012(6) 0.0030(6)
C35 0.0243(8) 0.0247(8) 0.0224(7) 0.0060(6) 0.0043(6) 0.0013(6)
C36 0.0356(10) 0.0377(10) 0.0218(8) 0.0052(7) 0.0027(7) 0.0045(8)
C37 0.0332(9) 0.0377(10) 0.0312(9) 0.0076(7) 0.0178(7) 0.0093(8)
C38 0.0275(8) 0.0243(8) 0.0218(7) -0.0013(6) 0.0081(6) 0.0044(6)
C39 0.0452(11) 0.0318(10) 0.0301(9) -0.0091(7) 0.0043(8) 0.0062(8)
C40 0.0190(7) 0.0187(7) 0.0217(7) 0.0012(5) 0.0030(5) -0.0020(5)
C41 0.0195(7) 0.0223(7) 0.0226(7) 0.0017(6) 0.0047(5) -0.0006(6)
C42 0.0186(7) 0.0245(8) 0.0256(8) 0.0046(6) 0.0020(6) 0.0008(6)
C43 0.0200(7) 0.0263(8) 0.0307(8) 0.0052(6) 0.0070(6) 0.0031(6)
C44 0.0256(8) 0.0240(8) 0.0262(8) 0.0022(6) 0.0094(6) 0.0024(6)
C45 0.0230(7) 0.0235(7) 0.0222(7) 0.0005(6) 0.0032(6) 0.0007(6)
C46 0.0216(8) 0.0399(10) 0.0291(9) 0.0071(7) 0.0003(6) 0.0035(7)
C47 0.0346(10) 0.0356(10) 0.0311(9) 0.0028(7) 0.0132(7) 0.0060(8)
C48 0.0178(7) 0.0220(7) 0.0212(7) 0.0022(5) 0.0013(5) 0.0002(5)
C49 0.0190(7) 0.0217(7) 0.0232(7) 0.0020(6) 0.0022(5) 0.0008(5)
C50 0.0219(7) 0.0251(8) 0.0219(7) 0.0034(6) 0.0035(6) 0.0043(6)
C51 0.0312(9) 0.0262(8) 0.0232(8) -0.0025(6) 0.0025(6) 0.0047(7)
C52 0.0291(8) 0.0228(8) 0.0277(8) -0.0031(6) 0.0011(6) -0.0026(6)
C53 0.0212(7) 0.0244(8) 0.0263(8) -0.0007(6) 0.0035(6) -0.0027(6)
C54 0.0292(9) 0.0302(9) 0.0270(8) 0.0049(7) 0.0084(7) 0.0066(7)
C55 0.0517(13) 0.0358(11) 0.0364(11) -0.0113(8) 0.0041(9) -0.0173(9)
C56 0.0233(7) 0.0201(7) 0.0205(7) -0.0028(5) 0.0015(5) -0.0001(6)
C57 0.0244(8) 0.0255(8) 0.0219(7) -0.0032(6) 0.0020(6) 0.0030(6)
C58 0.0333(9) 0.0260(8) 0.0219(7) -0.0070(6) -0.0035(6) 0.0103(7)
C59 0.0506(12) 0.0214(8) 0.0223(8) -0.0031(6) -0.0074(7) 0.0051(8)
C60 0.0474(11) 0.0221(8) 0.0211(8) 0.0004(6) -0.0024(7) -0.0083(7)
C61 0.0296(8) 0.0233(8) 0.0226(7) -0.0008(6) 0.0000(6) -0.0049(6)
C62 0.0367(10) 0.0431(11) 0.0306(9) -0.0119(8) -0.0072(8) 0.0181(9)
C63 0.0649(15) 0.0333(11) 0.0330(10) 0.0083(8) -0.0035(10) -0.0174(10)
C64 0.0160(6) 0.0208(7) 0.0235(7) -0.0011(5) 0.0032(5) 0.0002(5)
C65 0.0198(7) 0.0219(7) 0.0238(7) 0.0006(6) -0.0002(6) -0.0015(6)
C66 0.0218(7) 0.0224(7) 0.0263(8) 0.0035(6) 0.0014(6) -0.0020(6)
C67 0.0215(7) 0.0209(7) 0.0303(8) -0.0010(6) 0.0021(6) -0.0025(6)
C68 0.0208(7) 0.0235(7) 0.0248(7) -0.0031(6) 0.0020(6) -0.0006(6)
C69 0.0212(7) 0.0242(7) 0.0217(7) 0.0001(6) 0.0034(6) 0.0001(6)
C70 0.0351(10) 0.0326(10) 0.0332(9) 0.0102(7) -0.0040(7) -0.0109(8)
C71 0.0337(9) 0.0293(9) 0.0280(8) -0.0060(7) 0.0020(7) -0.0051(7)

loop_
_atom_type_symbol
_atom_type_description
_atom_type_scat_dispersion_real
_atom_type_scat_dispersion_imag
_atom_type_scat_source
C C 0.0033 0.0016 'International Tables Vol C Tables 4.2.6.8 and 6.1.1.4'
H H 0.0000 0.0000 'International Tables Vol C Tables 4.2.6.8 and 6.1.1.4'
B B 0.0013 0.0007 'International Tables Vol C Tables 4.2.6.8 and 6.1.1.4'
Cu Cu 0.3201 1.2651 'International Tables Vol C Tables 4.2.6.8 and 6.1.1.4'
F F 0.0171 0.0103 'International Tables Vol C Tables 4.2.6.8 and 6.1.1.4'
N N 0.0061 0.0033 'International Tables Vol C Tables 4.2.6.8 and 6.1.1.4'
P P 0.1023 0.0942 'International Tables Vol C Tables 4.2.6.8 and 6.1.1.4'

loop_
_geom_angle_atom_site_label_1
_geom_angle_atom_site_label_2
_geom_angle_atom_site_label_3
_geom_angle
_geom_angle_site_symmetry_1
_geom_angle_site_symmetry_3
_geom_angle_publ_flag
P3 Cu1 P2 120.151(16) . . ?
P3 Cu1 P1 118.568(17) . . ?
P2 Cu1 P1 121.241(17) . . ?
C2 C1 C6 120.14(15) . . ?
C2 C1 N1 122.23(15) . . ?
C6 C1 N1 117.56(14) . . ?
C9 P1 C12 106.50(8) . . ?
C9 P1 C7 102.37(8) . . ?
C12 P1 C7 99.88(8) . . ?
C9 P1 Cu1 111.19(6) . . ?
C12 P1 Cu1 125.17(6) . . ?
C7 P1 Cu1 108.99(5) . . ?
C1 N1 C14 118.50(13) . . ?
C1 N1 C27 118.45(12) . . ?
C14 N1 C27 117.72(13) . . ?
C64 B1 C40 105.45(13) . . ?
C64 B1 C56 112.56(13) . . ?
C40 B1 C56 113.50(13) . . ?
C64 B1 C48 112.34(13) . . ?
C40 B1 C48 111.95(13) . . ?
C56 B1 C48 101.28(13) . . ?
C22 P2 C25 105.93(8) . . ?
C22 P2 C20 102.31(8) . . ?
C25 P2 C20 100.57(8) . . ?
C22 P2 Cu1 112.66(6) . . ?
C25 P2 Cu1 125.40(6) . . ?
C20 P2 Cu1 107.00(5) . . ?
C1 C2 C3 120.62(17) . . ?
C1 C2 H2 119.7 . . ?
C3 C2 H2 119.7 . . ?
C6 N2 C7 123.53(14) . . ?
C6 N2 H70 117.6(17) . . ?
C7 N2 H70 116.3(18) . . ?
C38 P3 C35 105.09(8) . . ?
C38 P3 C33 99.98(8) . . ?
C35 P3 C33 102.08(8) . . ?
C38 P3 Cu1 113.78(6) . . ?
C35 P3 Cu1 124.92(6) . . ?
C33 P3 Cu1 107.64(5) . . ?
C4 C3 C2 119.34(17) . . ?
C4 C3 H3 120.3 . . ?
C2 C3 H3 120.3 . . ?
C19 N3 C20 121.93(13) . . ?
C19 N3 H71 117.2(16) . . ?
C20 N3 H71 113.2(16) . . ?
C32 N4 C33 122.06(13) . . ?
C32 N4 H72 118.3(15) . . ?
C33 N4 H72 115.6(15) . . ?
C3 C4 C5 121.01(17) . . ?
C3 C4 H4 119.5 . . ?
C5 C4 H4 119.5 . . ?
C4 C5 C6 120.35(17) . . ?
C4 C5 H5 119.8 . . ?
C6 C5 H5 119.8 . . ?
N2 C6 C5 123.16(15) . . ?
N2 C6 C1 118.15(14) . . ?
C5 C6 C1 118.50(15) . . ?
N2 C7 P1 110.04(11) . . ?
N2 C7 H7A 109.7 . . ?
P1 C7 H7A 109.7 . . ?
N2 C7 H7AB 109.7 . . ?
P1 C7 H7AB 109.7 . . ?
H7A C7 H7AB 108.2 . . ?
C9 C8 H8A 109.5 . . ?
C9 C8 H8B 109.5 . . ?
H8A C8 H8B 109.5 . . ?
C9 C8 H8C 109.5 . . ?
H8A C8 H8C 109.5 . . ?
H8B C8 H8C 109.5 . . ?
C8 C9 C10 112.54(16) . . ?
C8 C9 P1 114.61(13) . . ?
C10 C9 P1 111.12(12) . . ?
C8 C9 H9 105.9 . . ?
C10 C9 H9 105.9 . . ?
P1 C9 H9 105.9 . . ?
C9 C10 H10A 109.5 . . ?
C9 C10 H10B 109.5 . . ?
H10A C10 H10B 109.5 . . ?
C9 C10 H10C 109.5 . . ?
H10A C10 H10C 109.5 . . ?
H10B C10 H10C 109.5 . . ?
C12 C11 H11A 109.5 . . ?
C12 C11 H11B 109.5 . . ?
H11A C11 H11B 109.5 . . ?
C12 C11 H11C 109.5 . . ?
H11A C11 H11C 109.5 . . ?
H11B C11 H11C 109.5 . . ?
C13 C12 C11 111.35(16) . . ?
C13 C12 P1 108.71(11) . . ?
C11 C12 P1 113.54(13) . . ?
C13 C12 H12 107.7 . . ?
C11 C12 H12 107.7 . . ?
P1 C12 H12 107.7 . . ?
C12 C13 H13A 109.5 . . ?
C12 C13 H13B 109.5 . . ?
H13A C13 H13B 109.5 . . ?
C12 C13 H13C 109.5 . . ?
H13A C13 H13C 109.5 . . ?
H13B C13 H13C 109.5 . . ?
C15 C14 C19 120.21(15) . . ?
C15 C14 N1 121.65(15) . . ?
C19 C14 N1 118.11(13) . . ?
C14 C15 C16 120.56(16) . . ?
C14 C15 H15 119.7 . . ?
C16 C15 H15 119.7 . . ?
C17 C16 C15 119.20(16) . . ?
C17 C16 H16 120.4 . . ?
C15 C16 H16 120.4 . . ?
C16 C17 C18 120.93(16) . . ?
C16 C17 H17 119.5 . . ?
C18 C17 H17 119.5 . . ?
C17 C18 C19 120.31(16) . . ?
C17 C18 H18 119.8 . . ?
C19 C18 H18 119.8 . . ?
N3 C19 C18 122.90(15) . . ?
N3 C19 C14 118.18(14) . . ?
C18 C19 C14 118.72(14) . . ?
N3 C20 P2 110.09(11) . . ?
N3 C20 H20A 109.6 . . ?
P2 C20 H20A 109.6 . . ?
N3 C20 H20B 109.6 . . ?
P2 C20 H20B 109.6 . . ?
H20A C20 H20B 108.2 . . ?
C22 C21 H21A 109.5 . . ?
C22 C21 H21B 109.5 . . ?
H21A C21 H21B 109.5 . . ?
C22 C21 H21C 109.5 . . ?
H21A C21 H21C 109.5 . . ?
H21B C21 H21C 109.5 . . ?
C23 C22 C21 112.18(16) . . ?
C23 C22 P2 114.73(13) . . ?
C21 C22 P2 111.94(13) . . ?
C23 C22 H22 105.7 . . ?
C21 C22 H22 105.7 . . ?
P2 C22 H22 105.7 . . ?
C22 C23 H23A 109.5 . . ?
C22 C23 H23B 109.5 . . ?
H23A C23 H23B 109.5 . . ?
C22 C23 H23C 109.5 . . ?
H23A C23 H23C 109.5 . . ?
H23B C23 H23C 109.5 . . ?
C24 C25 C26 111.03(16) . . ?
C24 C25 P2 109.64(12) . . ?
C26 C25 P2 113.30(14) . . ?
C24 C25 H25 107.5 . . ?
C26 C25 H25 107.5 . . ?
P2 C25 H25 107.5 . . ?
C25 C24 H24A 109.5 . . ?
C25 C24 H24B 109.5 . . ?
H24A C24 H24B 109.5 . . ?
C25 C24 H24C 109.5 . . ?
H24A C24 H24C 109.5 . . ?
H24B C24 H24C 109.5 . . ?
C25 C26 H26A 109.5 . . ?
C25 C26 H26B 109.5 . . ?
H26A C26 H26B 109.5 . . ?
C25 C26 H26C 109.5 . . ?
H26A C26 H26C 109.5 . . ?
H26B C26 H26C 109.5 . . ?
C28 C27 C32 120.15(15) . . ?
C28 C27 N1 121.92(14) . . ?
C32 C27 N1 117.75(13) . . ?
C27 C28 C29 120.65(16) . . ?
C27 C28 H28 119.7 . . ?
C29 C28 H28 119.7 . . ?
C30 C29 C28 119.18(16) . . ?
C30 C29 H29 120.4 . . ?
C28 C29 H29 120.4 . . ?
C29 C30 C31 121.09(16) . . ?
C29 C30 H30 119.5 . . ?
C31 C30 H30 119.5 . . ?
C30 C31 C32 120.47(16) . . ?
C30 C31 H31 119.8 . . ?
C32 C31 H31 119.8 . . ?
N4 C32 C31 123.02(14) . . ?
N4 C32 C27 118.32(14) . . ?
C31 C32 C27 118.35(15) . . ?
N4 C33 P3 111.06(11) . . ?
N4 C33 H33A 109.4 . . ?
P3 C33 H33A 109.4 . . ?
N4 C33 H33B 109.4 . . ?
P3 C33 H33B 109.4 . . ?
H33A C33 H33B 108.0 . . ?
C35 C34 H34A 109.5 . . ?
C35 C34 H34B 109.5 . . ?
H34A C34 H34B 109.5 . . ?
C35 C34 H34C 109.5 . . ?
H34A C34 H34C 109.5 . . ?
H34B C34 H34C 109.5 . . ?
C34 C35 C36 110.95(15) . . ?
C34 C35 P3 110.07(11) . . ?
C36 C35 P3 113.23(13) . . ?
C34 C35 H35 107.4 . . ?
C36 C35 H35 107.4 . . ?
P3 C35 H35 107.4 . . ?
C35 C36 H36A 109.5 . . ?
C35 C36 H36B 109.5 . . ?
H36A C36 H36B 109.5 . . ?
C35 C36 H36C 109.5 . . ?
H36A C36 H36C 109.5 . . ?
H36B C36 H36C 109.5 . . ?
C38 C37 H37A 109.5 . . ?
C38 C37 H37B 109.5 . . ?
H37A C37 H37B 109.5 . . ?
C38 C37 H37C 109.5 . . ?
H37A C37 H37C 109.5 . . ?
H37B C37 H37C 109.5 . . ?
C39 C38 C37 112.79(16) . . ?
C39 C38 P3 112.06(13) . . ?
C37 C38 P3 113.72(12) . . ?
C39 C38 H38 105.8 . . ?
C37 C38 H38 105.8 . . ?
P3 C38 H38 105.8 . . ?
C38 C39 H39A 109.5 . . ?
C38 C39 H39B 109.5 . . ?
H39A C39 H39B 109.5 . . ?
C38 C39 H39C 109.5 . . ?
H39A C39 H39C 109.5 . . ?
H39B C39 H39C 109.5 . . ?
C41 C40 C45 115.75(15) . . ?
C41 C40 B1 122.78(14) . . ?
C45 C40 B1 121.22(14) . . ?
C42 C41 C40 122.35(15) . . ?
C42 C41 H41 118.8 . . ?
C40 C41 H41 118.8 . . ?
C43 C42 C41 120.88(16) . . ?
C43 C42 C46 119.96(15) . . ?
C41 C42 C46 119.16(15) . . ?
C42 C43 C44 117.71(15) . . ?
C42 C43 H43 121.1 . . ?
C44 C43 H43 121.1 . . ?
C45 C44 C43 121.16(16) . . ?
C45 C44 C47 120.21(16) . . ?
C43 C44 C47 118.57(16) . . ?
C44 C45 C40 122.14(16) . . ?
C44 C45 H45 118.9 . . ?
C40 C45 H45 118.9 . . ?
F3 C46 F2 106.61(16) . . ?
F3 C46 F1 106.28(17) . . ?
F2 C46 F1 105.25(17) . . ?
F3 C46 C42 113.32(16) . . ?
F2 C46 C42 112.72(16) . . ?
F1 C46 C42 112.08(15) . . ?
F6 C47 F5 106.23(18) . . ?
F6 C47 F4 107.23(17) . . ?
F5 C47 F4 105.42(17) . . ?
F6 C47 C44 112.95(16) . . ?
F5 C47 C44 112.96(16) . . ?
F4 C47 C44 111.55(17) . . ?
C53 C48 C49 116.02(15) . . ?
C53 C48 B1 119.43(14) . . ?
C49 C48 B1 124.09(14) . . ?
C50 C49 C48 121.75(15) . . ?
C50 C49 H49 119.1 . . ?
C48 C49 H49 119.1 . . ?
C51 C50 C49 121.06(16) . . ?
C51 C50 C54 117.94(16) . . ?
C49 C50 C54 121.00(16) . . ?
C50 C51 C52 118.12(16) . . ?
C50 C51 H51 120.9 . . ?
C52 C51 H51 120.9 . . ?
C51 C52 C53 120.74(16) . . ?
C51 C52 C55 120.05(17) . . ?
C53 C52 C55 119.18(17) . . ?
C52 C53 C48 122.31(16) . . ?
C52 C53 H53 118.8 . . ?
C48 C53 H53 118.8 . . ?
F7 C54 F9 106.40(15) . . ?
F7 C54 F8 106.28(17) . . ?
F9 C54 F8 105.80(16) . . ?
F7 C54 C50 113.31(15) . . ?
F9 C54 C50 112.39(16) . . ?
F8 C54 C50 112.12(15) . . ?
F11 C55 F12 113.7(10) . . ?
F10' C55 F12' 115.5(4) . . ?
F10' C55 F11' 100.3(2) . . ?
F12' C55 F11' 97.9(4) . . ?
F11 C55 F10 107.4(4) . . ?
F12 C55 F10 97.1(8) . . ?
F11 C55 C52 115.9(3) . . ?
F12 C55 C52 113.3(10) . . ?
F10' C55 C52 116.3(2) . . ?
F12' C55 C52 114.0(4) . . ?
F11' C55 C52 109.9(2) . . ?
F10 C55 C52 107.4(3) . . ?
C57 C56 C61 115.79(16) . . ?
C57 C56 B1 118.92(15) . . ?
C61 C56 B1 124.68(15) . . ?
C58 C57 C56 122.34(17) . . ?
C58 C57 H57 118.8 . . ?
C56 C57 H57 118.8 . . ?
C59 C58 C57 120.84(17) . . ?
C59 C58 C62 121.10(18) . . ?
C57 C58 C62 118.03(19) . . ?
C58 C59 C60 118.23(17) . . ?
C58 C59 H59 120.9 . . ?
C60 C59 H59 120.9 . . ?
C59 C60 C61 120.81(18) . . ?
C59 C60 C63 119.35(18) . . ?
C61 C60 C63 119.8(2) . . ?
C60 C61 C56 121.95(17) . . ?
C60 C61 H61 119.0 . . ?
C56 C61 H61 119.0 . . ?
F14 C62 F13 107.1(2) . . ?
F14 C62 F15 106.49(17) . . ?
F13 C62 F15 105.50(17) . . ?
F14 C62 C58 112.32(16) . . ?
F13 C62 C58 112.23(16) . . ?
F15 C62 C58 112.7(2) . . ?
F18' C63 F17' 118.6(9) . . ?
F16 C63 F17 113.2(4) . . ?
F16 C63 F18 101.0(3) . . ?
F17 C63 F18 100.7(3) . . ?
F18' C63 F16' 108.7(4) . . ?
F17' C63 F16' 97.1(7) . . ?
F18' C63 C60 113.1(3) . . ?
F17' C63 C60 111.0(9) . . ?
F16 C63 C60 114.9(2) . . ?
F17 C63 C60 112.8(4) . . ?
F18 C63 C60 112.6(2) . . ?
F16' C63 C60 106.4(3) . . ?
C69 C64 C65 115.93(15) . . ?
C69 C64 B1 124.13(14) . . ?
C65 C64 B1 119.76(14) . . ?
C66 C65 C64 122.04(15) . . ?
C66 C65 H65 119.0 . . ?
C64 C65 H65 119.0 . . ?
C67 C66 C65 121.12(16) . . ?
C67 C66 C70 120.12(16) . . ?
C65 C66 C70 118.75(16) . . ?
C66 C67 C68 118.00(15) . . ?
C66 C67 H67 121.0 . . ?
C68 C67 H67 121.0 . . ?
C67 C68 C69 120.69(15) . . ?
C67 C68 C71 119.63(16) . . ?
C69 C68 C71 119.65(16) . . ?
C68 C69 C64 122.20(15) . . ?
C68 C69 H69 118.9 . . ?
C64 C69 H69 118.9 . . ?
F19' C70 F21' 119.4(8) . . ?
F21 C70 F20 110.3(2) . . ?
F21 C70 F19 103.7(2) . . ?
F20 C70 F19 102.7(2) . . ?
F19' C70 C66 117.9(4) . . ?
F21 C70 C66 114.80(18) . . ?
F21' C70 C66 112.6(7) . . ?
F20 C70 C66 113.0(2) . . ?
F19 C70 C66 111.32(17) . . ?
F19' C70 F20' 100.8(5) . . ?
F21' C70 F20' 96.8(7) . . ?
C66 C70 F20' 104.3(3) . . ?
F24 C71 F22 106.56(17) . . ?
F24 C71 F23 106.07(17) . . ?
F22 C71 F23 106.07(16) . . ?
F24 C71 C68 112.91(15) . . ?
F22 C71 C68 112.90(16) . . ?
F23 C71 C68 111.81(16) . . ?

loop_
_geom_bond_atom_site_label_1
_geom_bond_atom_site_label_2
_geom_bond_distance
_geom_bond_site_symmetry_2
_geom_bond_publ_flag
Cu1 P3 2.2971(4) . ?
Cu1 P2 2.3010(4) . ?
Cu1 P1 2.3022(4) . ?
F1 C46 1.339(3) . ?
C1 C2 1.387(2) . ?
C1 C6 1.416(2) . ?
C1 N1 1.427(2) . ?
P1 C9 1.8498(17) . ?
P1 C12 1.8506(17) . ?
P1 C7 1.8584(17) . ?
N1 C14 1.429(2) . ?
N1 C27 1.431(2) . ?
B1 C64 1.633(2) . ?
B1 C40 1.636(2) . ?
B1 C56 1.641(2) . ?
B1 C48 1.645(2) . ?
P2 C22 1.8477(17) . ?
P2 C25 1.8536(17) . ?
P2 C20 1.8574(16) . ?
F2 C46 1.338(2) . ?
C2 C3 1.394(3) . ?
C2 H2 0.9500 . ?
N2 C6 1.386(2) . ?
N2 C7 1.448(2) . ?
N2 H70 0.82(3) . ?
P3 C38 1.8493(17) . ?
P3 C35 1.8538(17) . ?
P3 C33 1.8577(16) . ?
F3 C46 1.328(2) . ?
C3 C4 1.382(3) . ?
C3 H3 0.9500 . ?
N3 C19 1.396(2) . ?
N3 C20 1.452(2) . ?
N3 H71 0.87(2) . ?
N4 C32 1.387(2) . ?
N4 C33 1.451(2) . ?
N4 H72 0.86(2) . ?
F4 C47 1.341(2) . ?
C4 C5 1.388(3) . ?
C4 H4 0.9500 . ?
F5 C47 1.333(3) . ?
C5 C6 1.400(2) . ?
C5 H5 0.9500 . ?
F6 C47 1.331(2) . ?
F7 C54 1.333(2) . ?
F8 C54 1.338(2) . ?
F9 C54 1.337(2) . ?
C7 H7A 0.9900 . ?
C7 H7AB 0.9900 . ?
C8 C9 1.530(2) . ?
C8 H8A 0.9800 . ?
C8 H8B 0.9800 . ?
C8 H8C 0.9800 . ?
C9 C10 1.532(3) . ?
C9 H9 1.0000 . ?
C10 H10A 0.9800 . ?
C10 H10B 0.9800 . ?
C10 H10C 0.9800 . ?
F10 C55 1.443(7) . ?
F11 C55 1.169(6) . ?
F12 C55 1.241(17) . ?
F10' C55 1.286(3) . ?
F11' C55 1.430(4) . ?
F12' C55 1.372(6) . ?
C11 C12 1.531(3) . ?
C11 H11A 0.9800 . ?
C11 H11B 0.9800 . ?
C11 H11C 0.9800 . ?
C12 C13 1.530(2) . ?
C12 H12 1.0000 . ?
F13 C62 1.333(3) . ?
C13 H13A 0.9800 . ?
C13 H13B 0.9800 . ?
C13 H13C 0.9800 . ?
C14 C15 1.391(2) . ?
C14 C19 1.409(2) . ?
F14 C62 1.326(3) . ?
F15 C62 1.341(3) . ?
C15 C16 1.392(2) . ?
C15 H15 0.9500 . ?
C16 C17 1.387(3) . ?
C16 H16 0.9500 . ?
F16 C63 1.316(3) . ?
F17 C63 1.360(6) . ?
F18 C63 1.429(4) . ?
F16' C63 1.451(7) . ?
F17' C63 1.202(14) . ?
F18' C63 1.134(6) . ?
C17 C18 1.390(2) . ?
C17 H17 0.9500 . ?
C18 C19 1.397(2) . ?
C18 H18 0.9500 . ?
C20 H20A 0.9900 . ?
C20 H20B 0.9900 . ?
F19 C70 1.393(3) . ?
F20 C70 1.319(3) . ?
F21 C70 1.299(3) . ?
F19' C70 1.148(7) . ?
F20' C70 1.531(8) . ?
F21' C70 1.315(15) . ?
C21 C22 1.532(3) . ?
C21 H21A 0.9800 . ?
C21 H21B 0.9800 . ?
C21 H21C 0.9800 . ?
C22 C23 1.532(3) . ?
C22 H22 1.0000 . ?
F22 C71 1.332(2) . ?
C23 H23A 0.9800 . ?
C23 H23B 0.9800 . ?
C23 H23C 0.9800 . ?
F23 C71 1.339(2) . ?
C25 C24 1.525(3) . ?
C25 C26 1.527(3) . ?
C25 H25 1.0000 . ?
C24 H24A 0.9800 . ?
C24 H24B 0.9800 . ?
C24 H24C 0.9800 . ?
F24 C71 1.331(2) . ?
C26 H26A 0.9800 . ?
C26 H26B 0.9800 . ?
C26 H26C 0.9800 . ?
C27 C28 1.389(2) . ?
C27 C32 1.416(2) . ?
C28 C29 1.396(2) . ?
C28 H28 0.9500 . ?
C29 C30 1.381(3) . ?
C29 H29 0.9500 . ?
C30 C31 1.388(2) . ?
C30 H30 0.9500 . ?
C31 C32 1.399(2) . ?
C31 H31 0.9500 . ?
C33 H33A 0.9900 . ?
C33 H33B 0.9900 . ?
C34 C35 1.525(2) . ?
C34 H34A 0.9800 . ?
C34 H34B 0.9800 . ?
C34 H34C 0.9800 . ?
C35 C36 1.534(3) . ?
C35 H35 1.0000 . ?
C36 H36A 0.9800 . ?
C36 H36B 0.9800 . ?
C36 H36C 0.9800 . ?
C37 C38 1.535(3) . ?
C37 H37A 0.9800 . ?
C37 H37B 0.9800 . ?
C37 H37C 0.9800 . ?
C38 C39 1.524(3) . ?
C38 H38 1.0000 . ?
C39 H39A 0.9800 . ?
C39 H39B 0.9800 . ?
C39 H39C 0.9800 . ?
C40 C41 1.397(2) . ?
C40 C45 1.405(2) . ?
C41 C42 1.395(2) . ?
C41 H41 0.9500 . ?
C42 C43 1.387(2) . ?
C42 C46 1.496(2) . ?
C43 C44 1.392(3) . ?
C43 H43 0.9500 . ?
C44 C45 1.387(2) . ?
C44 C47 1.502(2) . ?
C45 H45 0.9500 . ?
C48 C53 1.397(2) . ?
C48 C49 1.405(2) . ?
C49 C50 1.392(2) . ?
C49 H49 0.9500 . ?
C50 C51 1.386(3) . ?
C50 C54 1.496(2) . ?
C51 C52 1.386(3) . ?
C51 H51 0.9500 . ?
C52 C53 1.392(2) . ?
C52 C55 1.491(3) . ?
C53 H53 0.9500 . ?
C56 C57 1.401(2) . ?
C56 C61 1.403(2) . ?
C57 C58 1.390(2) . ?
C57 H57 0.9500 . ?
C58 C59 1.384(3) . ?
C58 C62 1.489(3) . ?
C59 C60 1.385(3) . ?
C59 H59 0.9500 . ?
C60 C61 1.397(3) . ?
C60 C63 1.495(3) . ?
C61 H61 0.9500 . ?
C64 C69 1.399(2) . ?
C64 C65 1.405(2) . ?
C65 C66 1.388(2) . ?
C65 H65 0.9500 . ?
C66 C67 1.387(2) . ?
C66 C70 1.498(2) . ?
C67 C68 1.391(2) . ?
C67 H67 0.9500 . ?
C68 C69 1.395(2) . ?
C68 C71 1.498(2) . ?
C69 H69 0.9500 . ?

loop_
_geom_torsion_atom_site_label_1
_geom_torsion_atom_site_label_2
_geom_torsion_atom_site_label_3
_geom_torsion_atom_site_label_4
_geom_torsion
_geom_torsion_site_symmetry_1
_geom_torsion_site_symmetry_2
_geom_torsion_site_symmetry_3
_geom_torsion_site_symmetry_4
_geom_torsion_publ_flag
C2 C1 N1 C14 -107.41(18) . . . . ?
C6 C1 N1 C14 75.87(18) . . . . ?
C2 C1 N1 C27 46.3(2) . . . . ?
C6 C1 N1 C27 -130.47(15) . . . . ?
C6 C1 C2 C3 0.8(2) . . . . ?
N1 C1 C2 C3 -175.85(15) . . . . ?
C1 C2 C3 C4 -1.1(3) . . . . ?
C2 C3 C4 C5 -0.1(3) . . . . ?
C3 C4 C5 C6 1.8(3) . . . . ?
C7 N2 C6 C5 9.8(3) . . . . ?
C7 N2 C6 C1 -175.27(15) . . . . ?
C4 C5 C6 N2 172.83(17) . . . . ?
C4 C5 C6 C1 -2.1(2) . . . . ?
C2 C1 C6 N2 -174.35(15) . . . . ?
N1 C1 C6 N2 2.4(2) . . . . ?
C2 C1 C6 C5 0.8(2) . . . . ?
N1 C1 C6 C5 177.61(14) . . . . ?
C6 N2 C7 P1 -163.36(14) . . . . ?
C9 P1 C7 N2 146.35(12) . . . . ?
C12 P1 C7 N2 -104.19(13) . . . . ?
Cu1 P1 C7 N2 28.52(13) . . . . ?
C12 P1 C9 C8 -39.76(17) . . . . ?
C7 P1 C9 C8 64.61(16) . . . . ?
Cu1 P1 C9 C8 -179.14(13) . . . . ?
C12 P1 C9 C10 89.21(14) . . . . ?
C7 P1 C9 C10 -166.42(13) . . . . ?
Cu1 P1 C9 C10 -50.16(14) . . . . ?
C9 P1 C12 C13 172.34(12) . . . . ?
C7 P1 C12 C13 66.18(13) . . . . ?
Cu1 P1 C12 C13 -55.61(14) . . . . ?
C9 P1 C12 C11 -63.13(14) . . . . ?
C7 P1 C12 C11 -169.29(13) . . . . ?
Cu1 P1 C12 C11 68.92(14) . . . . ?
C1 N1 C14 C15 43.1(2) . . . . ?
C27 N1 C14 C15 -110.76(17) . . . . ?
C1 N1 C14 C19 -134.90(15) . . . . ?
C27 N1 C14 C19 71.25(18) . . . . ?
C19 C14 C15 C16 -0.5(3) . . . . ?
N1 C14 C15 C16 -178.44(16) . . . . ?
C14 C15 C16 C17 -1.3(3) . . . . ?
C15 C16 C17 C18 0.8(3) . . . . ?
C16 C17 C18 C19 1.4(3) . . . . ?
C20 N3 C19 C18 10.7(2) . . . . ?
C20 N3 C19 C14 -174.55(15) . . . . ?
C17 C18 C19 N3 171.55(16) . . . . ?
C17 C18 C19 C14 -3.2(2) . . . . ?
C15 C14 C19 N3 -172.27(15) . . . . ?
N1 C14 C19 N3 5.8(2) . . . . ?
C15 C14 C19 C18 2.7(2) . . . . ?
N1 C14 C19 C18 -179.28(14) . . . . ?
C19 N3 C20 P2 -164.22(12) . . . . ?
C22 P2 C20 N3 144.95(12) . . . . ?
C25 P2 C20 N3 -105.99(12) . . . . ?
Cu1 P2 C20 N3 26.33(12) . . . . ?
C25 P2 C22 C23 -40.30(16) . . . . ?
C20 P2 C22 C23 64.63(15) . . . . ?
Cu1 P2 C22 C23 179.17(12) . . . . ?
C25 P2 C22 C21 89.01(15) . . . . ?
C20 P2 C22 C21 -166.06(14) . . . . ?
Cu1 P2 C22 C21 -51.52(15) . . . . ?
C22 P2 C25 C24 171.89(14) . . . . ?
C20 P2 C25 C24 65.70(15) . . . . ?
Cu1 P2 C25 C24 -54.14(16) . . . . ?
C22 P2 C25 C26 -63.46(15) . . . . ?
C20 P2 C25 C26 -169.65(13) . . . . ?
Cu1 P2 C25 C26 70.51(15) . . . . ?
C1 N1 C27 C28 -112.47(17) . . . . ?
C14 N1 C27 C28 41.4(2) . . . . ?
C1 N1 C27 C32 72.56(18) . . . . ?
C14 N1 C27 C32 -133.58(15) . . . . ?
C32 C27 C28 C29 0.2(2) . . . . ?
N1 C27 C28 C29 -174.69(15) . . . . ?
C27 C28 C29 C30 -1.6(3) . . . . ?
C28 C29 C30 C31 0.1(3) . . . . ?
C29 C30 C31 C32 2.8(3) . . . . ?
C33 N4 C32 C31 9.8(2) . . . . ?
C33 N4 C32 C27 -176.66(14) . . . . ?
C30 C31 C32 N4 169.45(16) . . . . ?
C30 C31 C32 C27 -4.1(2) . . . . ?
C28 C27 C32 N4 -171.20(15) . . . . ?
N1 C27 C32 N4 3.9(2) . . . . ?
C28 C27 C32 C31 2.6(2) . . . . ?
N1 C27 C32 C31 177.68(14) . . . . ?
C32 N4 C33 P3 -155.31(13) . . . . ?
C38 P3 C33 N4 143.03(12) . . . . ?
C35 P3 C33 N4 -109.04(12) . . . . ?
Cu1 P3 C33 N4 23.98(12) . . . . ?
C38 P3 C35 C34 172.41(12) . . . . ?
C33 P3 C35 C34 68.45(13) . . . . ?
Cu1 P3 C35 C34 -53.37(14) . . . . ?
C38 P3 C35 C36 -62.76(14) . . . . ?
C33 P3 C35 C36 -166.73(13) . . . . ?
Cu1 P3 C35 C36 71.46(14) . . . . ?
C35 P3 C38 C39 89.31(14) . . . . ?
C33 P3 C38 C39 -165.17(13) . . . . ?
Cu1 P3 C38 C39 -50.74(14) . . . . ?
C35 P3 C38 C37 -40.08(15) . . . . ?
C33 P3 C38 C37 65.44(14) . . . . ?
Cu1 P3 C38 C37 179.87(12) . . . . ?
C64 B1 C40 C41 95.57(17) . . . . ?
C56 B1 C40 C41 -140.78(15) . . . . ?
C48 B1 C40 C41 -26.9(2) . . . . ?
C64 B1 C40 C45 -78.43(18) . . . . ?
C56 B1 C40 C45 45.2(2) . . . . ?
C48 B1 C40 C45 159.12(15) . . . . ?
C45 C40 C41 C42 -0.6(2) . . . . ?
B1 C40 C41 C42 -174.94(15) . . . . ?
C40 C41 C42 C43 0.0(3) . . . . ?
C40 C41 C42 C46 179.69(16) . . . . ?
C41 C42 C43 C44 0.2(3) . . . . ?
C46 C42 C43 C44 -179.44(16) . . . . ?
C42 C43 C44 C45 0.2(3) . . . . ?
C42 C43 C44 C47 -176.91(17) . . . . ?
C43 C44 C45 C40 -0.8(3) . . . . ?
C47 C44 C45 C40 176.21(16) . . . . ?
C41 C40 C45 C44 1.0(2) . . . . ?
B1 C40 C45 C44 175.43(15) . . . . ?
C43 C42 C46 F3 -14.2(3) . . . . ?
C41 C42 C46 F3 166.16(17) . . . . ?
C43 C42 C46 F2 107.0(2) . . . . ?
C41 C42 C46 F2 -72.6(2) . . . . ?
C43 C42 C46 F1 -134.47(18) . . . . ?
C41 C42 C46 F1 45.9(2) . . . . ?
C45 C44 C47 F6 146.28(19) . . . . ?
C43 C44 C47 F6 -36.6(3) . . . . ?
C45 C44 C47 F5 25.7(3) . . . . ?
C43 C44 C47 F5 -157.21(17) . . . . ?
C45 C44 C47 F4 -92.9(2) . . . . ?
C43 C44 C47 F4 84.3(2) . . . . ?
C64 B1 C48 C53 -166.05(14) . . . . ?
C40 B1 C48 C53 -47.6(2) . . . . ?
C56 B1 C48 C53 73.63(17) . . . . ?
C64 B1 C48 C49 22.0(2) . . . . ?
C40 B1 C48 C49 140.45(15) . . . . ?
C56 B1 C48 C49 -98.30(17) . . . . ?
C53 C48 C49 C50 0.3(2) . . . . ?
B1 C48 C49 C50 172.49(15) . . . . ?
C48 C49 C50 C51 0.2(3) . . . . ?
C48 C49 C50 C54 -179.83(15) . . . . ?
C49 C50 C51 C52 -0.6(3) . . . . ?
C54 C50 C51 C52 179.46(16) . . . . ?
C50 C51 C52 C53 0.4(3) . . . . ?
C50 C51 C52 C55 178.35(18) . . . . ?
C51 C52 C53 C48 0.1(3) . . . . ?
C55 C52 C53 C48 -177.84(18) . . . . ?
C49 C48 C53 C52 -0.5(2) . . . . ?
B1 C48 C53 C52 -173.04(16) . . . . ?
C51 C50 C54 F7 177.48(16) . . . . ?
C49 C50 C54 F7 -2.5(2) . . . . ?
C51 C50 C54 F9 56.8(2) . . . . ?
C49 C50 C54 F9 -123.14(18) . . . . ?
C51 C50 C54 F8 -62.2(2) . . . . ?
C49 C50 C54 F8 117.83(19) . . . . ?
C51 C52 C55 F11 -71.6(5) . . . . ?
C53 C52 C55 F11 106.3(5) . . . . ?
C51 C52 C55 F12 154.4(8) . . . . ?
C53 C52 C55 F12 -27.7(8) . . . . ?
C51 C52 C55 F10' 0.6(4) . . . . ?
C53 C52 C55 F10' 178.6(3) . . . . ?
C51 C52 C55 F12' 138.7(4) . . . . ?
C53 C52 C55 F12' -43.3(4) . . . . ?
C51 C52 C55 F11' -112.4(2) . . . . ?
C53 C52 C55 F11' 65.5(3) . . . . ?
C51 C52 C55 F10 48.4(4) . . . . ?
C53 C52 C55 F10 -133.7(4) . . . . ?
C64 B1 C56 C57 -48.0(2) . . . . ?
C40 B1 C56 C57 -167.72(14) . . . . ?
C48 B1 C56 C57 72.12(17) . . . . ?
C64 B1 C56 C61 141.25(16) . . . . ?
C40 B1 C56 C61 21.6(2) . . . . ?
C48 B1 C56 C61 -98.58(17) . . . . ?
C61 C56 C57 C58 1.4(2) . . . . ?
B1 C56 C57 C58 -170.12(15) . . . . ?
C56 C57 C58 C59 -0.2(3) . . . . ?
C56 C57 C58 C62 -178.14(16) . . . . ?
C57 C58 C59 C60 -1.6(3) . . . . ?
C62 C58 C59 C60 176.30(16) . . . . ?
C58 C59 C60 C61 2.1(3) . . . . ?
C58 C59 C60 C63 -178.30(18) . . . . ?
C59 C60 C61 C56 -0.9(3) . . . . ?
C63 C60 C61 C56 179.55(17) . . . . ?
C57 C56 C61 C60 -0.9(2) . . . . ?
B1 C56 C61 C60 170.08(16) . . . . ?
C59 C58 C62 F14 -112.5(2) . . . . ?
C57 C58 C62 F14 65.5(2) . . . . ?
C59 C58 C62 F13 126.8(2) . . . . ?
C57 C58 C62 F13 -55.3(2) . . . . ?
C59 C58 C62 F15 7.8(2) . . . . ?
C57 C58 C62 F15 -174.21(16) . . . . ?
C59 C60 C63 F18' 118.5(5) . . . . ?
C61 C60 C63 F18' -61.9(5) . . . . ?
C59 C60 C63 F17' -105.4(7) . . . . ?
C61 C60 C63 F17' 74.2(7) . . . . ?
C59 C60 C63 F16 43.8(4) . . . . ?
C61 C60 C63 F16 -136.7(3) . . . . ?
C59 C60 C63 F17 -88.1(4) . . . . ?
C61 C60 C63 F17 91.5(4) . . . . ?
C59 C60 C63 F18 158.7(2) . . . . ?
C61 C60 C63 F18 -21.7(3) . . . . ?
C59 C60 C63 F16' -0.8(4) . . . . ?
C61 C60 C63 F16' 178.8(4) . . . . ?
C40 B1 C64 C69 99.74(17) . . . . ?
C56 B1 C64 C69 -24.5(2) . . . . ?
C48 B1 C64 C69 -138.06(15) . . . . ?
C40 B1 C64 C65 -75.18(17) . . . . ?
C56 B1 C64 C65 160.58(14) . . . . ?
C48 B1 C64 C65 47.02(19) . . . . ?
C69 C64 C65 C66 1.4(2) . . . . ?
B1 C64 C65 C66 176.68(15) . . . . ?
C64 C65 C66 C67 -0.4(3) . . . . ?
C64 C65 C66 C70 178.82(17) . . . . ?
C65 C66 C67 C68 -0.7(3) . . . . ?
C70 C66 C67 C68 -179.91(17) . . . . ?
C66 C67 C68 C69 0.8(2) . . . . ?
C66 C67 C68 C71 -177.10(16) . . . . ?
C67 C68 C69 C64 0.3(3) . . . . ?
C71 C68 C69 C64 178.15(16) . . . . ?
C65 C64 C69 C68 -1.3(2) . . . . ?
B1 C64 C69 C68 -176.40(15) . . . . ?
C67 C66 C70 F19' 66.5(6) . . . . ?
C65 C66 C70 F19' -112.6(6) . . . . ?
C67 C66 C70 F21 -5.6(3) . . . . ?
C65 C66 C70 F21 175.2(2) . . . . ?
C67 C66 C70 F21' -148.0(8) . . . . ?
C65 C66 C70 F21' 32.8(8) . . . . ?
C67 C66 C70 F20 -133.3(2) . . . . ?
C65 C66 C70 F20 47.5(3) . . . . ?
C67 C66 C70 F19 111.8(2) . . . . ?
C65 C66 C70 F19 -67.4(2) . . . . ?
C67 C66 C70 F20' -44.2(3) . . . . ?
C65 C66 C70 F20' 136.6(3) . . . . ?
C67 C68 C71 F24 -146.99(17) . . . . ?
C69 C68 C71 F24 35.1(2) . . . . ?
C67 C68 C71 F22 -26.0(2) . . . . ?
C69 C68 C71 F22 156.05(17) . . . . ?
C67 C68 C71 F23 93.5(2) . . . . ?
C69 C68 C71 F23 -84.4(2) . . . . ?
